data_2003262
loop_
_publ_author_name
'Baggio, R. F.'
'Calvo, R.'
'Brondino, C.'
'Garland, M. T.'
'Atria, A. M.'
'Spodine, E.'

_publ_section_title
;
 A Novel Structure of
 (<small>L</small>-Aspartato)(1,10-phenanthroline)copper(II) Hydrate
;
_journal_issue 3
_journal_name_full 'Acta Crystallographica Section C'
_journal_page_first 382
_journal_page_last 385
_journal_paper_doi 10.1107/S0108270194009297
_journal_volume 51
_journal_year 1995
_chemical_formula_moiety 'C16 H13 Cu1 N3 O4,3.5(H2 O1)'
_chemical_formula_sum 'C16 H20 Cu N3 O7'
_chemical_formula_weight 436.9
_space_group_IT_number 4
_symmetry_cell_setting monoclinic
_symmetry_space_group_name_Hall 'P 2yb'
_symmetry_space_group_name_H-M 'P 1 21 1'
_atom_type_scat_source IntTabIV
_cell_angle_alpha 90.
_cell_angle_beta 92.14(1)
_cell_angle_gamma 90.
_cell_formula_units_Z 4
_cell_length_a 8.497(3)
_cell_length_b 9.902(3)
_cell_length_c 21.030(5)
_cell_measurement_reflns_used 25
_cell_measurement_temperature 293
_cell_measurement_theta_max 25
_cell_measurement_theta_min 15
_cell_volume 1768.2(9)
_diffrn_measurement_device 'Siemens R3m'
_diffrn_measurement_method \q-2\q
_diffrn_radiation_type MoK\a
_diffrn_radiation_wavelength 0.71073
_diffrn_reflns_av_R_equivalents 0.0179
_diffrn_reflns_limit_h_max 9
_diffrn_reflns_limit_h_min -9
_diffrn_reflns_limit_k_max 10
_diffrn_reflns_limit_k_min 0
_diffrn_reflns_limit_l_max 22
_diffrn_reflns_limit_l_min 0
_diffrn_reflns_number 2552
_diffrn_reflns_theta_max 22.5
_diffrn_standards_decay_% 0
_diffrn_standards_interval_count 98
_diffrn_standards_number 2
_exptl_absorpt_coefficient_mu 1.285
_exptl_absorpt_correction_type none
_exptl_crystal_colour 'deep blue'
_exptl_crystal_density_diffrn 1.641
_exptl_crystal_description 'irregular block'
_exptl_crystal_size_max 0.55
_exptl_crystal_size_mid 0.18
_exptl_crystal_size_min 0.18
_refine_diff_density_max 0.53
_refine_diff_density_min -0.42
_refine_ls_goodness_of_fit_obs 1.12
_refine_ls_number_parameters 496
_refine_ls_number_reflns 2168
_refine_ls_R_factor_obs 0.0322
_refine_ls_shift/esd_max 0.024
_refine_ls_structure_factor_coef F
_refine_ls_weighting_details 'w = 1/[\s^2^(F) + 0.001F^2^]'
_refine_ls_weighting_scheme calc
_refine_ls_wR_factor_obs 0.0424
_reflns_number_observed 2168
_reflns_number_total 2476
_reflns_observed_criterion F>4\s(F)
_cod_data_source_file hu1069.cif
_cod_data_source_block hu1069_structure_1_of_1
_cod_depositor_comments
;
The following automatic conversions were performed:

'_refine_ls_weighting_scheme' value 'w = 1/[\s^2^(F) + 0.001F^2^]'
was changed to 'calc'. New tag '_refine_ls_weighting_details' was
created. The value of the new tag was set to 'w = 1/[\s^2^(F) +
0.001F^2^]'.

Automatic conversion script
Id: cif_fix_values 3143 2015-03-26 13:38:13Z robertas 
;
_cod_original_sg_symbol_Hall 'P 2y1'
_cod_original_sg_symbol_H-M 'P 21'
_cod_original_formula_sum 'C16 H20 Cu1 N3 O7'
_cod_database_code 2003262

loop_
_symmetry_equiv_pos_as_xyz
x,y,z
-x,1/2+y,-z

loop_
_atom_site_label
_atom_site_fract_x
_atom_site_fract_y
_atom_site_fract_z
_atom_site_U_iso_or_equiv
Cu(1) .0693(1) .8314 .3776(1) .028(1)
C(1) -.0950(8) .9844(7) .4606(3) .030(2)
C(2) .0050(8) .8898(7) .5040(3) .026(2)
C(3) .0495(8) .9568(7) .5679(3) .035(2)
C(4) .1438(8) 1.0861(7) .5630(3) .032(2)
N(1) .1389(6) .8381(6) .4695(2) .031(2)
O(1) -.0691(5) .9786(4) .4011(2) .035(2)
O(2) -.1984(5) 1.0532(5) .4835(2) .040(2)
O(3) .1304(5) 1.1729(5) .6065(2) .038(2)
O(4) .2265(6) 1.1016(5) .5154(2) .048(2)
C(5) -.0768(7) .9452(8) .2568(3) .039(2)
C(6) -.1026(8) .9454(10) .1896(3) .051(3)
C(7) -.0256(9) .8504(10) .1543(3) .054(3)
C(8) .0821(8) .7602(8) .1819(3) .040(2)
C(9) .1742(9) .6657(10) .1482(3) .052(3)
C(10) .2753(9) .5793(9) .1791(3) .050(3)
C(11) .3001(8) .5888(7) .2467(3) .040(2)
C(12) .4093(9) .5099(8) .2816(4) .052(3)
C(13) .4250(9) .5260(8) .3465(3) .050(3)
C(14) .3312(9) .6202(8) .3767(3) .043(3)
C(15) .1009(8) .7676(7) .2485(3) .036(2)
C(16) .2097(7) .6801(7) .2808(3) .029(2)
N(2) .0204(6) .8559(5) .2846(2) .030(2)
N(3) .2255(6) .6954(6) .3452(2) .033(2)
Cu(2) .4212(1) .9361(1) .1213(1) .031(1)
C(17) .5931(8) .7626(7) .0554(3) .036(2)
C(18) .5213(8) .8536(7) .0041(3) .032(2)
C(19) .6333(8) .9653(7) -.0137(3) .035(2)
C(20) .6840(8) 1.0718(7) .0362(3) .034(2)
N(4) .3717(6) .9106(5) .0288(2) .030(2)
O(5) .6953(6) .6792(5) .0392(2) .045(2)
O(6) .5490(5) .7733(5) .1114(2) .039(2)
O(7) .6164(5) 1.0678(5) .0905(2) .037(2)
O(8) .7803(5) 1.1561(5) .0209(2) .046(2)
C(21) .5538(7) .8502(7) .2504(3) .037(2)
C(22) .5699(8) .8615(8) .3168(3) .042(3)
C(23) .4800(8) .9545(9) .3473(3) .045(3)
C(24) .3737(8) 1.0379(8) .3126(3) .037(2)
C(25) .2717(8) 1.1374(9) .3401(3) .044(3)
C(26) .1751(9) 1.2143(9) .3031(3) .051(3)
C(27) .1712(8) 1.2024(7) .2346(3) .038(2)
C(28) .0719(8) 1.2792(8) .1926(3) .045(3)
C(29) .0736(9) 1.2546(8) .1291(3) .050(3)
C(30) .1719(8) 1.1572(8) .1062(3) .040(2)
C(31) .3702(7) 1.0236(7) .2467(3) .029(2)
C(32) .2662(7) 1.1043(7) .2075(3) .031(2)
N(5) .4565(6) .9301(6) .2160(2) .031(2)
N(6) .2679(6) 1.0818(6) .1437(2) .033(2)
O(1W) -.6267(6) .7311(6) .5939(3) .054(1)
O(2W) -.4293(6) .8150(7) .4984(3) .061(1)
O(3W) .2537(7) 1.7707(7) .7135(3) .070(2)
O(4W) .4053(7) 1.7951(7) .8329(3) .066(2)
O(5W) .2103(7) 2.0133(8) .8566(3) .079(2)
O(6W) .1554(8) 2.0371(8) .7263(3) .085(2)
O(7W) 1.0312(10) .9841(10) -.0167(4) .131(3)
H(11) -.6681(76) .8199(29) .5926(33) ?
H(12) -.5561(70) .7195(64) .5604(24) ?
H(21) -.3575(68) .7487(50) .4848(35) ?
H(22) -.3812(77) .9009(33) .4998(37) ?
H(31) .3422(52) 1.7130(53) .7145(38) ?
H(32) .2848(74) 1.8598(27) .7245(36) ?
H(41) .5163(16) 1.7989(65) .8382(34) ?
H(42) .3695(69) 1.7058(28) .8392(39) ?
H(52) .2910(54) 2.0378(73) .8274(30) ?
H(51) .2544(68) 1.9515(66) .8867(27) ?
H(61) .1047(72) 2.0030(79) .6892(18) ?
H(62) .2401(61) 2.0940(67) .7168(31) ?
H(2A) -.0609 .8134 .5122 ?
H(3A) .1106 .8916 .5919 ?
H(3B) -.0443 .9743 .5906 ?
H(1A) .2226 .8933 .4746 ?
H(1B) .1659 .7549 .4832 ?
H(5A) -.1294 1.0131 .2807 ?
H(6A) -.1735 1.0086 .1690 ?
H(7A) -.0415 .8526 .1089 ?
H(9A) .1640 .6617 .1026 ?
H(10A) .3360 .5153 .1560 ?
H(12A) .4675 .4400 .2614 ?
H(13A) .5013 .4772 .3722 ?
H(14A) .3464 .6339 .4217 ?
H(18A) .4962 .8002 -.0330 ?
H(19A) .5860 1.0100 -.0501 ?
H(19B) .7276 .9225 -.0273 ?
H(4A) .3420 .9876 .0090 ?
H(4B) .2948 .8488 .0232 ?
H(21A) .6116 .7839 .2274 ?
H(22A) .6455 .8053 .3392 ?
H(23A) .4845 .9621 .3928 ?
H(25A) .2774 1.1480 .3855 ?
H(26A) .1091 1.2736 .3265 ?
H(28A) -.0059 1.3375 .2099 ?
H(29A) .0074 1.3094 .1016 ?
H(30A) .1693 1.1402 .0612 ?

loop_
_geom_angle_atom_site_label_1
_geom_angle_atom_site_label_2
_geom_angle_atom_site_label_3
_geom_angle_site_symmetry_3
_geom_angle
_geom_angle_publ_flag
N(1) Cu(1) O(1) . 83.6(2) yes
O(1) Cu(1) N(2) . 93.0(2) yes
O(1) Cu(1) N(3) . 172.6(2) yes
N(1) Cu(1) O(3) 2_546 94.3(2) yes
N(2) Cu(1) O(3) 2_546 95.5(2) yes
C(2) C(1) O(1) . 116.2(6) yes
O(1) C(1) O(2) . 124.2(6) yes
C(1) C(2) N(1) . 109.8(5) yes
C(2) C(3) C(4) . 114.8(5) yes
C(3) C(4) O(4) . 118.1(6) yes
C(6) C(5) N(2) . 120.5(7) yes
C(6) C(7) C(8) . 122.2(6) yes
C(7) C(8) C(15) . 115.5(7) yes
C(8) C(9) C(10) . 121.6(7) yes
C(10) C(11) C(12) . 123.7(7) yes
C(12) C(11) C(16) . 117.1(6) yes
C(12) C(13) C(14) . 119.6(7) yes
C(8) C(15) C(16) . 119.4(6) yes
C(16) C(15) N(2) . 117.2(5) yes
C(11) C(16) N(3) . 123.0(6) yes
C(5) N(2) C(15) . 119.9(5) yes
N(1) Cu(1) N(2) . 169.7(2) yes
N(1) Cu(1) N(3) . 100.0(2) yes
N(2) Cu(1) N(3) . 82.3(2) yes
O(1) Cu(1) O(3) 2_546 91.0(2) yes
N(3) Cu(1) O(3) 2_546 95.2(2) yes
C(2) C(1) O(2) . 119.5(6) yes
C(1) C(2) C(3) . 111.6(5) yes
C(3) C(2) N(1) . 114.5(5) yes
C(3) C(4) O(3) . 117.6(6) yes
O(3) C(4) O(4) . 124.3(6) yes
C(5) C(6) C(7) . 118.4(7) yes
C(7) C(8) C(9) . 125.4(6) yes
C(9) C(8) C(15) . 119.1(6) yes
C(9) C(10) C(11) . 120.0(7) yes
C(10) C(11) C(16) . 119.2(6) yes
C(11) C(12) C(13) . 119.6(7) yes
C(13) C(14) N(3) . 122.3(6) yes
C(8) C(15) N(2) . 123.4(6) yes
C(11) C(16) C(15) . 120.5(6) yes
C(15) C(16) N(3) . 116.4(6) yes
C(14) N(3) C(16) . 118.3(6) yes
N(4) Cu(2) O(6) . 83.6(2) yes
O(6) Cu(2) O(7) . 91.7(2) yes
O(6) Cu(2) N(5) . 91.1(2) yes
N(4) Cu(2) N(6) . 101.8(2) yes
O(7) Cu(2) N(6) . 98.3(2) yes
C(18) C(17) O(5) . 117.6(6) yes
O(5) C(17) O(6) . 123.0(6) yes
C(17) C(18) N(4) . 107.5(5) yes
C(18) C(19) C(20) . 119.7(5) yes
C(19) C(20) O(8) . 117.5(6) yes
C(22) C(21) N(5) . 121.8(6) yes
C(22) C(23) C(24) . 120.6(6) yes
C(23) C(24) C(31) . 116.5(6) yes
C(24) C(25) C(26) . 121.1(7) yes
C(26) C(27) C(28) . 124.6(7) yes
C(28) C(27) C(32) . 117.2(6) yes
C(28) C(29) C(30) . 120.0(7) yes
C(24) C(31) C(32) . 120.4(6) yes
C(32) C(31) N(5) . 116.1(5) yes
C(27) C(32) N(6) . 122.9(6) yes
C(21) N(5) C(31) . 118.7(5) yes
N(4) Cu(2) O(7) . 85.5(2) yes
N(4) Cu(2) N(5) . 170.3(2) yes
O(7) Cu(2) N(5) . 102.8(2) yes
O(6) Cu(2) N(6) . 169.0(2) yes
N(5) Cu(2) N(6) . 82.2(2) yes
C(18) C(17) O(6) . 119.5(6) yes
C(17) C(18) C(19) . 111.7(5) yes
C(19) C(18) N(4) . 111.0(5) yes
C(19) C(20) O(7) . 117.2(6) yes
O(7) C(20) O(8) . 125.2(6) yes
C(21) C(22) C(23) . 119.0(6) yes
C(23) C(24) C(25) . 125.1(6) yes
C(25) C(24) C(31) . 118.4(6) yes
C(25) C(26) C(27) . 121.4(7) yes
C(26) C(27) C(32) . 118.1(6) yes
C(27) C(28) C(29) . 119.3(7) yes
C(29) C(30) N(6) . 123.3(6) yes
C(24) C(31) N(5) . 123.4(6) yes
C(27) C(32) C(31) . 120.5(6) yes
C(31) C(32) N(6) . 116.6(6) yes
C(30) N(6) C(32) . 117.4(6) yes

loop_
_geom_bond_atom_site_label_1
_geom_bond_atom_site_label_2
_geom_bond_site_symmetry_2
_geom_bond_distance
_geom_bond_publ_flag
Cu(1) N(1) . 2.002(5) yes
Cu(1) N(2) . 1.998(5) yes
Cu(1) O(3) 2_546 2.344(5) yes
C(1) O(1) . 1.278(8) yes
C(2) C(3) . 1.533(9) yes
C(3) C(4) . 1.516(10) yes
C(4) O(4) . 1.253(8) yes
C(5) C(6) . 1.422(10) yes
C(6) C(7) . 1.378(12) yes
C(8) C(9) . 1.425(11) yes
C(9) C(10) . 1.360(11) yes
C(11) C(12) . 1.400(10) yes
C(12) C(13) . 1.374(11) yes
C(14) N(3) . 1.325(9) yes
C(15) N(2) . 1.359(9) yes
Cu(2) N(4) . 1.992(5) yes
Cu(2) O(7) . 2.226(5) yes
Cu(2) O(7) . 2.226(5) yes
Cu(2) N(6) . 2.011(5) yes
C(17) O(5) . 1.255(9) yes
C(18) C(19) . 1.515(9) yes
C(19) C(20) . 1.537(9) yes
C(20) O(8) . 1.220(8) yes
C(21) N(5) . 1.337(8) yes
C(23) C(24) . 1.408(10) yes
C(24) C(31) . 1.393(9) yes
C(26) C(27) . 1.445(10) yes
C(27) C(32) . 1.398(9) yes
C(29) C(30) . 1.376(11) yes
C(31) C(32) . 1.429(9) yes
C(32) N(6) . 1.362(8) yes
Cu(1) O(1) . 1.949(4) yes
Cu(1) N(3) . 2.027(6) yes
C(1) C(2) . 1.542(9) yes
C(1) O(2) . 1.225(8) yes
C(2) N(1) . 1.465(8) yes
C(4) O(3) . 1.264(8) yes
O(3) Cu(1) 2_546 2.344(5) yes
C(5) N(2) . 1.330(9) yes
C(7) C(8) . 1.390(11) yes
C(8) C(15) . 1.406(9) yes
C(10) C(11) . 1.432(10) yes
C(11) C(16) . 1.401(9) yes
C(13) C(14) . 1.396(11) yes
C(15) C(16) . 1.422(9) yes
C(16) N(3) . 1.364(8) yes
Cu(2) O(6) . 1.959(5) yes
Cu(2) N(5) . 2.002(5) yes
C(17) C(18) . 1.515(9) yes
C(17) O(6) . 1.254(8) yes
C(18) N(4) . 1.501(8) yes
C(20) O(7) . 1.298(8) yes
C(21) C(22) . 1.402(9) yes
C(22) C(23) . 1.371(10) yes
C(24) C(25) . 1.446(11) yes
C(25) C(26) . 1.345(11) yes
C(27) C(28) . 1.420(10) yes
C(28) C(29) . 1.356(10) yes
C(30) N(6) . 1.341(9) yes
C(31) N(5) . 1.359(8) yes
